data_7022553
loop_
_publ_author_name
'Xu, Yan-Chao'
'Zhang, Jie'
'Sun, Hong-Mei'
'Shen, Qi'
'Zhang, Yong'

_publ_section_title
;
 Ionic Ni(II) complexes containing a triphenylphosphine ligand and an
 imidazolium cation: synthesis, structures and catalysis for aryl Grignard
 cross-coupling of aryl halides.
;
_journal_issue 23
_journal_name_full 'Dalton transactions (Cambridge, England : 2003)'
_journal_page_first 8437
_journal_page_last 8445
_journal_paper_doi 10.1039/c3dt00086a
_journal_volume 42
_journal_year 2013
_chemical_formula_moiety 'C9 H17 N2, C18 H15 Cl3 Ni P'
_chemical_formula_sum 'C27 H32 Cl3 N2 Ni P'
_chemical_formula_weight 580.58
_chemical_name_systematic
;
?
;
_space_group_IT_number 14
_symmetry_cell_setting monoclinic
_symmetry_Int_Tables_number 14
_symmetry_space_group_name_Hall '-P 2ybc'
_symmetry_space_group_name_H-M 'P 1 21/c 1'
_atom_sites_solution_hydrogens geom
_atom_sites_solution_primary direct
_atom_sites_solution_secondary difmap
_audit_creation_method SHELXL-97
_cell_angle_alpha 90.00
_cell_angle_beta 90.547(4)
_cell_angle_gamma 90.00
_cell_formula_units_Z 4
_cell_length_a 15.958(4)
_cell_length_b 9.663(2)
_cell_length_c 19.083(4)
_cell_measurement_reflns_used 8586
_cell_measurement_temperature 293(2)
_cell_measurement_theta_max 25.3
_cell_measurement_theta_min 3.2
_cell_volume 2942.5(11)
_computing_cell_refinement CrystalClear
_computing_data_collection CrystalClear
_computing_data_reduction CrystalStructure
_computing_structure_refinement 'SHELXL-97 (Sheldrick, 1997)'
_computing_structure_solution 'SHELXS-97 (Sheldrick, 1990)'
_diffrn_ambient_temperature 293(2)
_diffrn_detector_area_resol_mean 7.31
_diffrn_measured_fraction_theta_full 0.991
_diffrn_measured_fraction_theta_max 0.991
_diffrn_measurement_device_type 'Rigaku Mercury'
_diffrn_measurement_method \w
_diffrn_radiation_monochromator graphite
_diffrn_radiation_source 'fine-focus sealed tube'
_diffrn_radiation_type MoK\a
_diffrn_radiation_wavelength 0.71070
_diffrn_reflns_av_R_equivalents 0.0841
_diffrn_reflns_av_sigmaI/netI 0.0997
_diffrn_reflns_limit_h_max 18
_diffrn_reflns_limit_h_min -19
_diffrn_reflns_limit_k_max 11
_diffrn_reflns_limit_k_min -11
_diffrn_reflns_limit_l_max 22
_diffrn_reflns_limit_l_min -22
_diffrn_reflns_number 22080
_diffrn_reflns_theta_full 25.35
_diffrn_reflns_theta_max 25.35
_diffrn_reflns_theta_min 3.25
_exptl_absorpt_coefficient_mu 1.004
_exptl_absorpt_correction_T_max 0.753
_exptl_absorpt_correction_T_min 0.608
_exptl_absorpt_correction_type multi-scan
_exptl_absorpt_process_details 'Jacobson, R. (1998) Private communication'
_exptl_crystal_colour blue
_exptl_crystal_density_diffrn 1.311
_exptl_crystal_density_method 'not measured'
_exptl_crystal_description block
_exptl_crystal_F_000 1208
_exptl_crystal_size_max 0.55
_exptl_crystal_size_mid 0.54
_exptl_crystal_size_min 0.30
_refine_diff_density_max 0.631
_refine_diff_density_min -0.386
_refine_diff_density_rms 0.081
_refine_ls_extinction_method none
_refine_ls_goodness_of_fit_ref 0.936
_refine_ls_hydrogen_treatment constr
_refine_ls_matrix_type full
_refine_ls_number_parameters 312
_refine_ls_number_reflns 5339
_refine_ls_number_restraints 2
_refine_ls_restrained_S_all 0.942
_refine_ls_R_factor_all 0.1044
_refine_ls_R_factor_gt 0.0558
_refine_ls_shift/su_max 0.000
_refine_ls_shift/su_mean 0.000
_refine_ls_structure_factor_coef Fsqd
_refine_ls_weighting_details 'calc w=1/[\s^2^(Fo^2^)+(0.0679P)^2^+0.0000P] where P=(Fo^2^+2Fc^2^)/3'
_refine_ls_weighting_scheme calc
_refine_ls_wR_factor_gt 0.1357
_refine_ls_wR_factor_ref 0.1651
_reflns_number_gt 2895
_reflns_number_total 5339
_reflns_threshold_expression >2sigma(I)
_cod_data_source_file c3dt00086a.txt
_cod_data_source_block shelxl
_cod_original_cell_volume 2942.4(11)
_cod_original_sg_symbol_H-M 'P 21/c'
_cod_database_code 7022553

loop_
_symmetry_equiv_pos_as_xyz
'x, y, z'
'-x, y+1/2, -z+1/2'
'-x, -y, -z'
'x, -y-1/2, z-1/2'

loop_
_atom_site_label
_atom_site_type_symbol
_atom_site_fract_x
_atom_site_fract_y
_atom_site_fract_z
_atom_site_U_iso_or_equiv
_atom_site_adp_type
_atom_site_occupancy
_atom_site_symmetry_multiplicity
_atom_site_calc_flag
_atom_site_refinement_flags
Ni1 Ni 0.30101(4) 0.35936(6) 0.36156(3) 0.0548(2) Uani 1 1 d .
Cl1 Cl 0.39552(8) 0.46853(14) 0.42795(8) 0.0792(4) Uani 1 1 d .
Cl2 Cl 0.31232(12) 0.13335(13) 0.37611(10) 0.1053(6) Uani 1 1 d .
Cl3 Cl 0.28635(9) 0.45024(13) 0.25415(7) 0.0756(4) Uani 1 1 d .
P1 P 0.17537(7) 0.41681(11) 0.41362(6) 0.0465(3) Uani 1 1 d .
N1 N 0.3612(3) 0.6816(5) 0.6183(3) 0.0749(12) Uani 1 1 d .
N2 N 0.3844(2) 0.4880(4) 0.6688(2) 0.0614(11) Uani 1 1 d .
C1 C 0.1463(3) 0.5947(4) 0.3984(2) 0.0496(11) Uani 1 1 d .
C2 C 0.2090(3) 0.6893(5) 0.3855(3) 0.0683(14) Uani 1 1 d .
H2 H 0.2641 0.6588 0.3827 0.082 Uiso 1 1 calc R
C3 C 0.1919(4) 0.8271(5) 0.3768(3) 0.0865(19) Uani 1 1 d .
H3 H 0.2350 0.8896 0.3688 0.104 Uiso 1 1 calc R
C4 C 0.1102(5) 0.8723(5) 0.3801(3) 0.0841(18) Uani 1 1 d .
H4 H 0.0981 0.9657 0.3742 0.101 Uiso 1 1 calc R
C5 C 0.0471(4) 0.7807(6) 0.3920(3) 0.0722(15) Uani 1 1 d .
H5 H -0.0080 0.8116 0.3941 0.087 Uiso 1 1 calc R
C6 C 0.0650(3) 0.6422(5) 0.4011(2) 0.0558(12) Uani 1 1 d .
H6 H 0.0216 0.5800 0.4090 0.067 Uiso 1 1 calc R
C7 C 0.0848(3) 0.3158(4) 0.3852(2) 0.0476(11) Uani 1 1 d .
C8 C 0.0706(4) 0.3000(6) 0.3144(3) 0.0809(16) Uani 1 1 d .
H8 H 0.1061 0.3419 0.2824 0.097 Uiso 1 1 calc R
C9 C 0.0033(4) 0.2212(7) 0.2911(3) 0.100(2) Uani 1 1 d .
H9 H -0.0063 0.2117 0.2432 0.120 Uiso 1 1 calc R
C10 C -0.0488(4) 0.1577(6) 0.3365(4) 0.0809(17) Uani 1 1 d .
H10 H -0.0935 0.1048 0.3199 0.097 Uiso 1 1 calc R
C11 C -0.0352(3) 0.1720(5) 0.4068(3) 0.0728(15) Uani 1 1 d .
H11 H -0.0706 0.1294 0.4386 0.087 Uiso 1 1 calc R
C12 C 0.0319(3) 0.2506(4) 0.4302(3) 0.0587(13) Uani 1 1 d .
H12 H 0.0412 0.2593 0.4782 0.070 Uiso 1 1 calc R
C13 C 0.1774(2) 0.3966(4) 0.5079(2) 0.0450(10) Uani 1 1 d .
C14 C 0.2026(3) 0.2714(5) 0.5360(3) 0.0645(13) Uani 1 1 d .
H14 H 0.2177 0.1993 0.5064 0.077 Uiso 1 1 calc R
C15 C 0.2056(4) 0.2526(6) 0.6079(3) 0.0765(16) Uani 1 1 d .
H15 H 0.2230 0.1680 0.6261 0.092 Uiso 1 1 calc R
C16 C 0.1833(3) 0.3574(6) 0.6525(3) 0.0691(15) Uani 1 1 d .
H16 H 0.1853 0.3437 0.7007 0.083 Uiso 1 1 calc R
C17 C 0.1582(3) 0.4819(6) 0.6257(3) 0.0658(13) Uani 1 1 d .
H17 H 0.1429 0.5531 0.6557 0.079 Uiso 1 1 calc R
C18 C 0.1556(3) 0.5025(5) 0.5533(2) 0.0553(12) Uani 1 1 d .
H18 H 0.1390 0.5879 0.5354 0.066 Uiso 1 1 calc R
C19 C 0.3909(3) 0.5557(5) 0.6088(3) 0.0685(14) Uani 1 1 d .
H19 H 0.4126 0.5207 0.5674 0.082 Uiso 1 1 calc R
C20 C 0.3375(3) 0.6965(6) 0.6862(3) 0.0750(15) Uani 1 1 d .
H20 H 0.3166 0.7762 0.7069 0.090 Uiso 1 1 calc R
C21 C 0.3500(3) 0.5743(6) 0.7171(3) 0.0744(15) Uani 1 1 d .
H21 H 0.3376 0.5521 0.7633 0.089 Uiso 1 1 calc R
C22 C 0.3611(4) 0.7907(7) 0.5615(4) 0.119(3) Uani 1 1 d D
H22 H 0.3578 0.7358 0.5184 0.143 Uiso 1 1 calc R
C23 C 0.2801(4) 0.8651(6) 0.5617(4) 0.108(2) Uani 1 1 d D
H23A H 0.2776 0.9241 0.6021 0.162 Uiso 1 1 calc R
H23B H 0.2350 0.7993 0.5632 0.162 Uiso 1 1 calc R
H23C H 0.2750 0.9201 0.5200 0.162 Uiso 1 1 calc R
C24 C 0.4382(5) 0.8563(8) 0.5559(5) 0.147(3) Uani 1 1 d D
H24A H 0.4386 0.9120 0.5143 0.221 Uiso 1 1 calc R
H24B H 0.4818 0.7881 0.5535 0.221 Uiso 1 1 calc R
H24C H 0.4473 0.9141 0.5962 0.221 Uiso 1 1 calc R
C25 C 0.4114(4) 0.3432(5) 0.6813(3) 0.0810(17) Uani 1 1 d .
H25 H 0.3641 0.2935 0.7019 0.097 Uiso 1 1 calc R
C26 C 0.4337(4) 0.2711(6) 0.6144(4) 0.107(2) Uani 1 1 d .
H26A H 0.3890 0.2825 0.5808 0.160 Uiso 1 1 calc R
H26B H 0.4421 0.1743 0.6234 0.160 Uiso 1 1 calc R
H26C H 0.4842 0.3103 0.5961 0.160 Uiso 1 1 calc R
C27 C 0.4827(4) 0.3430(7) 0.7345(4) 0.118(2) Uani 1 1 d .
H27A H 0.5292 0.3940 0.7162 0.177 Uiso 1 1 calc R
H27B H 0.4996 0.2495 0.7439 0.177 Uiso 1 1 calc R
H27C H 0.4642 0.3855 0.7772 0.177 Uiso 1 1 calc R

loop_
_atom_site_aniso_label
_atom_site_aniso_U_11
_atom_site_aniso_U_22
_atom_site_aniso_U_33
_atom_site_aniso_U_23
_atom_site_aniso_U_13
_atom_site_aniso_U_12
Ni1 0.0562(4) 0.0547(4) 0.0536(4) -0.0064(3) 0.0082(3) -0.0043(3)
Cl1 0.0634(9) 0.0903(10) 0.0836(10) -0.0129(8) -0.0069(7) -0.0118(7)
Cl2 0.1307(15) 0.0534(8) 0.1326(15) -0.0119(8) 0.0499(12) -0.0098(8)
Cl3 0.1080(11) 0.0679(8) 0.0509(8) -0.0034(6) 0.0062(7) -0.0074(7)
P1 0.0507(8) 0.0455(7) 0.0432(7) -0.0005(5) 0.0006(5) -0.0018(5)
N1 0.063(3) 0.072(3) 0.090(4) 0.017(3) 0.003(2) 0.002(2)
N2 0.051(2) 0.064(3) 0.069(3) 0.014(2) 0.001(2) -0.0036(19)
C1 0.061(3) 0.049(2) 0.039(3) -0.001(2) -0.001(2) -0.003(2)
C2 0.063(3) 0.053(3) 0.089(4) -0.002(3) 0.013(3) 0.000(3)
C3 0.089(5) 0.052(3) 0.119(5) 0.008(3) 0.025(4) -0.005(3)
C4 0.119(6) 0.051(3) 0.082(4) 0.006(3) -0.001(4) 0.018(4)
C5 0.075(4) 0.075(4) 0.066(4) 0.006(3) 0.008(3) 0.015(3)
C6 0.054(3) 0.057(3) 0.056(3) 0.010(2) 0.003(2) 0.004(2)
C7 0.048(3) 0.050(3) 0.044(3) -0.003(2) 0.001(2) 0.002(2)
C8 0.086(4) 0.094(4) 0.063(4) 0.001(3) -0.008(3) -0.029(3)
C9 0.115(6) 0.121(5) 0.063(4) -0.016(4) -0.026(4) -0.021(4)
C10 0.063(4) 0.074(4) 0.106(5) -0.015(4) -0.017(3) -0.007(3)
C11 0.059(4) 0.072(3) 0.087(5) -0.012(3) 0.004(3) -0.005(3)
C12 0.058(3) 0.059(3) 0.060(3) -0.010(2) -0.001(2) -0.008(2)
C13 0.039(3) 0.050(2) 0.046(3) 0.001(2) 0.0028(19) -0.006(2)
C14 0.072(4) 0.062(3) 0.059(3) 0.006(3) -0.002(3) 0.012(3)
C15 0.090(4) 0.077(4) 0.062(4) 0.024(3) -0.006(3) 0.011(3)
C16 0.065(3) 0.099(4) 0.043(3) 0.013(3) -0.001(2) -0.004(3)
C17 0.063(3) 0.085(4) 0.050(3) -0.009(3) -0.006(2) 0.002(3)
C18 0.052(3) 0.063(3) 0.050(3) -0.002(2) -0.008(2) -0.002(2)
C19 0.054(3) 0.074(4) 0.079(4) 0.014(3) 0.010(3) 0.011(3)
C20 0.083(4) 0.059(3) 0.083(4) -0.010(3) -0.003(3) -0.003(3)
C21 0.082(4) 0.087(4) 0.055(3) -0.005(3) 0.003(3) -0.015(3)
C22 0.100(6) 0.105(5) 0.153(7) 0.071(5) 0.008(5) 0.010(5)
C23 0.105(5) 0.105(5) 0.115(6) 0.024(4) -0.019(4) 0.029(4)
C24 0.117(7) 0.132(6) 0.193(9) 0.089(6) 0.004(6) -0.027(5)
C25 0.069(4) 0.060(3) 0.114(5) 0.028(3) 0.007(3) 0.005(3)
C26 0.108(5) 0.065(4) 0.148(7) -0.004(4) 0.031(5) 0.004(3)
C27 0.084(5) 0.118(5) 0.151(7) 0.052(5) -0.027(5) 0.004(4)

loop_
_atom_type_symbol
_atom_type_description
_atom_type_scat_dispersion_real
_atom_type_scat_dispersion_imag
_atom_type_scat_source
C C 0.0033 0.0016 'International Tables Vol C Tables 4.2.6.8 and 6.1.1.4'
H H 0.0000 0.0000 'International Tables Vol C Tables 4.2.6.8 and 6.1.1.4'
N N 0.0061 0.0033 'International Tables Vol C Tables 4.2.6.8 and 6.1.1.4'
Ni Ni 0.3393 1.1124 'International Tables Vol C Tables 4.2.6.8 and 6.1.1.4'
Cl Cl 0.1484 0.1585 'International Tables Vol C Tables 4.2.6.8 and 6.1.1.4'
P P 0.1023 0.0942 'International Tables Vol C Tables 4.2.6.8 and 6.1.1.4'

loop_
_geom_angle_atom_site_label_1
_geom_angle_atom_site_label_2
_geom_angle_atom_site_label_3
_geom_angle
Cl2 Ni1 Cl1 110.05(7)
Cl2 Ni1 Cl3 120.68(6)
Cl1 Ni1 Cl3 113.53(6)
Cl2 Ni1 P1 104.68(5)
Cl1 Ni1 P1 103.13(5)
Cl3 Ni1 P1 102.44(5)
C1 P1 C13 105.33(19)
C1 P1 C7 105.1(2)
C13 P1 C7 104.14(19)
C1 P1 Ni1 112.51(16)
C13 P1 Ni1 113.18(14)
C7 P1 Ni1 115.60(14)
C19 N1 C20 109.4(5)
C19 N1 C22 122.8(6)
C20 N1 C22 127.7(6)
C19 N2 C21 108.5(4)
C19 N2 C25 125.5(5)
C21 N2 C25 126.0(5)
C6 C1 C2 118.1(4)
C6 C1 P1 123.6(3)
C2 C1 P1 118.3(4)
C3 C2 C1 121.4(5)
C3 C2 H2 119.3
C1 C2 H2 119.3
C2 C3 C4 119.4(5)
C2 C3 H3 120.3
C4 C3 H3 120.3
C5 C4 C3 120.2(5)
C5 C4 H4 119.9
C3 C4 H4 119.9
C4 C5 C6 120.0(5)
C4 C5 H5 120.0
C6 C5 H5 120.0
C1 C6 C5 120.8(5)
C1 C6 H6 119.6
C5 C6 H6 119.6
C12 C7 C8 118.0(4)
C12 C7 P1 123.7(4)
C8 C7 P1 118.3(4)
C7 C8 C9 119.7(5)
C7 C8 H8 120.2
C9 C8 H8 120.2
C10 C9 C8 121.5(6)
C10 C9 H9 119.3
C8 C9 H9 119.3
C9 C10 C11 119.4(5)
C9 C10 H10 120.3
C11 C10 H10 120.3
C10 C11 C12 119.3(5)
C10 C11 H11 120.4
C12 C11 H11 120.4
C7 C12 C11 122.1(5)
C7 C12 H12 118.9
C11 C12 H12 118.9
C14 C13 C18 118.6(4)
C14 C13 P1 118.8(3)
C18 C13 P1 122.6(3)
C13 C14 C15 120.4(5)
C13 C14 H14 119.8
C15 C14 H14 119.8
C16 C15 C14 120.7(5)
C16 C15 H15 119.6
C14 C15 H15 119.6
C17 C16 C15 119.6(5)
C17 C16 H16 120.2
C15 C16 H16 120.2
C16 C17 C18 120.2(5)
C16 C17 H17 119.9
C18 C17 H17 119.9
C13 C18 C17 120.4(4)
C13 C18 H18 119.8
C17 C18 H18 119.8
N1 C19 N2 107.8(5)
N1 C19 H19 126.1
N2 C19 H19 126.1
C21 C20 N1 106.6(5)
C21 C20 H20 126.7
N1 C20 H20 126.7
C20 C21 N2 107.6(5)
C20 C21 H21 126.2
N2 C21 H21 126.2
C24 C22 C23 123.6(6)
C24 C22 N1 112.3(6)
C23 C22 N1 109.3(6)
C24 C22 H22 103.0
C23 C22 H22 103.0
N1 C22 H22 103.0
C22 C23 H23A 109.5
C22 C23 H23B 109.5
H23A C23 H23B 109.5
C22 C23 H23C 109.5
H23A C23 H23C 109.5
H23B C23 H23C 109.5
C22 C24 H24A 109.5
C22 C24 H24B 109.5
H24A C24 H24B 109.5
C22 C24 H24C 109.5
H24A C24 H24C 109.5
H24B C24 H24C 109.5
N2 C25 C26 111.9(5)
N2 C25 C27 108.8(5)
C26 C25 C27 112.8(6)
N2 C25 H25 107.7
C26 C25 H25 107.7
C27 C25 H25 107.7
C25 C26 H26A 109.5
C25 C26 H26B 109.5
H26A C26 H26B 109.5
C25 C26 H26C 109.5
H26A C26 H26C 109.5
H26B C26 H26C 109.5
C25 C27 H27A 109.5
C25 C27 H27B 109.5
H27A C27 H27B 109.5
C25 C27 H27C 109.5
H27A C27 H27C 109.5
H27B C27 H27C 109.5

loop_
_geom_bond_atom_site_label_1
_geom_bond_atom_site_label_2
_geom_bond_distance
Ni1 Cl2 2.2087(16)
Ni1 Cl1 2.2261(14)
Ni1 Cl3 2.2402(15)
Ni1 P1 2.3136(13)
P1 C1 1.803(4)
P1 C13 1.811(4)
P1 C7 1.822(4)
N1 C19 1.319(6)
N1 C20 1.360(7)
N1 C22 1.512(7)
N2 C19 1.323(6)
N2 C21 1.362(6)
N2 C25 1.482(6)
C1 C6 1.376(6)
C1 C2 1.379(6)
C2 C3 1.369(7)
C2 H2 0.9300
C3 C4 1.377(8)
C3 H3 0.9300
C4 C5 1.360(7)
C4 H4 0.9300
C5 C6 1.380(6)
C5 H5 0.9300
C6 H6 0.9300
C7 C12 1.364(6)
C7 C8 1.377(6)
C8 C9 1.387(7)
C8 H8 0.9300
C9 C10 1.353(8)
C9 H9 0.9300
C10 C11 1.364(7)
C10 H10 0.9300
C11 C12 1.383(6)
C11 H11 0.9300
C12 H12 0.9300
C13 C14 1.382(6)
C13 C18 1.387(6)
C14 C15 1.384(7)
C14 H14 0.9300
C15 C16 1.372(7)
C15 H15 0.9300
C16 C17 1.366(7)
C16 H16 0.9300
C17 C18 1.395(6)
C17 H17 0.9300
C18 H18 0.9300
C19 H19 0.9300
C20 C21 1.334(7)
C20 H20 0.9300
C21 H21 0.9300
C22 C24 1.388(8)
C22 C23 1.480(8)
C22 H22 0.9800
C23 H23A 0.9600
C23 H23B 0.9600
C23 H23C 0.9600
C24 H24A 0.9600
C24 H24B 0.9600
C24 H24C 0.9600
C25 C26 1.500(8)
C25 C27 1.518(8)
C25 H25 0.9800
C26 H26A 0.9600
C26 H26B 0.9600
C26 H26C 0.9600
C27 H27A 0.9600
C27 H27B 0.9600
C27 H27C 0.9600

loop_
_geom_hbond_atom_site_label_D
_geom_hbond_atom_site_label_H
_geom_hbond_atom_site_label_A
_geom_hbond_distance_DH
_geom_hbond_distance_HA
_geom_hbond_distance_DA
_geom_hbond_angle_DHA
_geom_hbond_site_symmetry_A
C25 H25 Cl3 0.98 2.85 3.743(5) 152.4 4_566
C20 H20 Cl3 0.93 2.84 3.745(6) 166.2 4_576
C21 H21 Cl2 0.93 2.83 3.692(6) 154.0 4_566
C3 H3 Cl2 0.93 2.66 3.529(6) 155.5 1_565
C19 H19 Cl1 0.93 2.72 3.555(6) 149.9 .

loop_
_geom_torsion_atom_site_label_1
_geom_torsion_atom_site_label_2
_geom_torsion_atom_site_label_3
_geom_torsion_atom_site_label_4
_geom_torsion
Cl2 Ni1 P1 C1 -172.66(17)
Cl1 Ni1 P1 C1 72.19(17)
Cl3 Ni1 P1 C1 -45.93(16)
Cl2 Ni1 P1 C13 68.08(16)
Cl1 Ni1 P1 C13 -47.07(15)
Cl3 Ni1 P1 C13 -165.19(15)
Cl2 Ni1 P1 C7 -51.91(18)
Cl1 Ni1 P1 C7 -167.07(16)
Cl3 Ni1 P1 C7 74.81(17)
C13 P1 C1 C6 -80.1(4)
C7 P1 C1 C6 29.6(4)
Ni1 P1 C1 C6 156.2(3)
C13 P1 C1 C2 98.0(4)
C7 P1 C1 C2 -152.4(4)
Ni1 P1 C1 C2 -25.8(4)
C6 C1 C2 C3 1.3(7)
P1 C1 C2 C3 -176.9(4)
C1 C2 C3 C4 -0.9(9)
C2 C3 C4 C5 0.1(9)
C3 C4 C5 C6 0.2(9)
C2 C1 C6 C5 -1.0(7)
P1 C1 C6 C5 177.1(4)
C4 C5 C6 C1 0.3(8)
C1 P1 C7 C12 -107.1(4)
C13 P1 C7 C12 3.4(4)
Ni1 P1 C7 C12 128.2(3)
C1 P1 C7 C8 75.4(4)
C13 P1 C7 C8 -174.1(4)
Ni1 P1 C7 C8 -49.3(4)
C12 C7 C8 C9 1.0(8)
P1 C7 C8 C9 178.6(5)
C7 C8 C9 C10 -0.7(10)
C8 C9 C10 C11 0.4(10)
C9 C10 C11 C12 -0.3(8)
C8 C7 C12 C11 -0.9(7)
P1 C7 C12 C11 -178.4(4)
C10 C11 C12 C7 0.6(7)
C1 P1 C13 C14 -176.4(4)
C7 P1 C13 C14 73.3(4)
Ni1 P1 C13 C14 -53.0(4)
C1 P1 C13 C18 2.8(4)
C7 P1 C13 C18 -107.5(4)
Ni1 P1 C13 C18 126.1(3)
C18 C13 C14 C15 0.2(7)
P1 C13 C14 C15 179.5(4)
C13 C14 C15 C16 0.3(8)
C14 C15 C16 C17 -0.3(8)
C15 C16 C17 C18 -0.2(8)
C14 C13 C18 C17 -0.7(6)
P1 C13 C18 C17 -179.9(3)
C16 C17 C18 C13 0.7(7)
C20 N1 C19 N2 1.9(6)
C22 N1 C19 N2 177.9(5)
C21 N2 C19 N1 -0.3(6)
C25 N2 C19 N1 -179.4(4)
C19 N1 C20 C21 -2.7(6)
C22 N1 C20 C21 -178.5(5)
N1 C20 C21 N2 2.5(6)
C19 N2 C21 C20 -1.4(6)
C25 N2 C21 C20 177.7(5)
C19 N1 C22 C24 -81.5(9)
C20 N1 C22 C24 93.7(8)
C19 N1 C22 C23 137.5(6)
C20 N1 C22 C23 -47.2(9)
C19 N2 C25 C26 -10.1(7)
C21 N2 C25 C26 170.9(5)
C19 N2 C25 C27 115.2(6)
C21 N2 C25 C27 -63.8(7)
